data_7222436
loop_
_publ_author_name
'Kobayashi, H.'
'Kageyama, H.'
'Sakaebe, H.'
'Tatsumi, K.'
'Arachi, Y.'
'Kamiyama, T.'

_publ_section_title
;
 Changes in the structure and physical properties of the solid solution Li
 Ni1-x Mnx O2 with variation in its composition
;
_journal_name_full 'Journal of Materials Chemistry'
_journal_page_first 590
_journal_page_last 595
_journal_volume 13
_journal_year 2003
_chemical_formula_sum 'Li Mn0.4 Ni0.6 O2'
_chemical_name_systematic '(Li0.9034 Ni0.0966) (Li0.0966 Ni0.5034 Mn0.4) O2'
_space_group_IT_number 166
_symmetry_space_group_name_Hall '-R 3 2"'
_symmetry_space_group_name_H-M 'R -3 m :H'
_cell_angle_alpha 90
_cell_angle_beta 90
_cell_angle_gamma 120
_cell_formula_units_Z 3
_cell_length_a 2.89166
_cell_length_b 2.89166
_cell_length_c 14.28997
_cell_volume 103.480
_citation_journal_id_ASTM JMACEP
_cod_data_source_file Kobayashi_JMACEP_2003_395.cif
_cod_data_source_block Li1Mn0.4Ni0.6O2
_cod_original_cell_volume 103.48
_cod_original_formula_sum 'Li1 Mn0.4 Ni0.6 O2'
_cod_database_code 7222436

loop_
_symmetry_equiv_pos_as_xyz
x,y,z
-y,x-y,z
-x+y,-x,z
y,x,-z
-x,-x+y,-z
x-y,-y,-z
-x,-y,-z
y,-x+y,-z
x-y,x,-z
-y,-x,z
x,x-y,z
-x+y,y,z
x+2/3,y+1/3,z+1/3
-y+2/3,x-y+1/3,z+1/3
-x+y+2/3,-x+1/3,z+1/3
y+2/3,x+1/3,-z+1/3
-x+2/3,-x+y+1/3,-z+1/3
x-y+2/3,-y+1/3,-z+1/3
-x+2/3,-y+1/3,-z+1/3
y+2/3,-x+y+1/3,-z+1/3
x-y+2/3,x+1/3,-z+1/3
-y+2/3,-x+1/3,z+1/3
x+2/3,x-y+1/3,z+1/3
-x+y+2/3,y+1/3,z+1/3
x+1/3,y+2/3,z+2/3
-y+1/3,x-y+2/3,z+2/3
-x+y+1/3,-x+2/3,z+2/3
y+1/3,x+2/3,-z+2/3
-x+1/3,-x+y+2/3,-z+2/3
x-y+1/3,-y+2/3,-z+2/3
-x+1/3,-y+2/3,-z+2/3
y+1/3,-x+y+2/3,-z+2/3
x-y+1/3,x+2/3,-z+2/3
-y+1/3,-x+2/3,z+2/3
x+1/3,x-y+2/3,z+2/3
-x+y+1/3,y+2/3,z+2/3

loop_
_atom_site_label
_atom_site_type_symbol
_atom_site_fract_x
_atom_site_fract_y
_atom_site_fract_z
_atom_site_occupancy
_atom_site_U_iso_or_equiv
Ni1 Ni+2 0 0 0 0.0966 0.0
Li1 Li+1 0 0 0 0.9034 0.0
Li2 Li+1 0 0 0.5 0.0966 0.0
Ni2 Ni+2 0 0 0.5 0.5034 0.0
O1 O-2 0 0 0.24237 1 0.0
Mn1 Mn+4 0 0 0.5 0.4 0.0
